data_7126261
loop_
_publ_author_name
'Ma, Xiaozhou'
'Suturina, Elizaveta A.'
'Rouzi\`eres, Mathieu'
'Wilhelm, Fabrice'
'Rogalev, Andrei'
'Cl\'erac, Rodolphe'
'Dechambenoit, Pierre'

_publ_section_title
;
 A heteroleptic diradical Cr(iii) complex with extended spin
 delocalization and large intramolecular magnetic exchange.
;
_journal_issue 36
_journal_name_full 'Chemical communications (Cambridge, England)'
_journal_page_first 4906
_journal_page_last 4909
_journal_paper_doi 10.1039/d0cc00548g
_journal_volume 56
_journal_year 2020
_chemical_formula_moiety '2(C39 H23 Cr N9), 2(C F3 O3 S), 2(C4 H10 O), 3(C2 H3 N)'
_chemical_formula_sum 'C94 H75 Cr2 F6 N21 O8 S2'
_chemical_formula_weight 1908.87
_space_group_crystal_system triclinic
_space_group_IT_number 2
_space_group_name_Hall '-P 1'
_space_group_name_H-M_alt 'P -1'
_atom_sites_solution_hydrogens geom
_audit_creation_method SHELXL-2014/7
_audit_update_record
;
2019-09-19 deposited with the CCDC.	2020-03-24 downloaded from the CCDC.
;
_cell_angle_alpha 81.115(2)
_cell_angle_beta 87.233(2)
_cell_angle_gamma 76.720(2)
_cell_formula_units_Z 1
_cell_length_a 10.8374(5)
_cell_length_b 13.4385(6)
_cell_length_c 15.1456(8)
_cell_measurement_reflns_used 9462
_cell_measurement_temperature 120(2)
_cell_measurement_theta_max 26.04
_cell_measurement_theta_min 2.20
_cell_volume 2120.85(18)
_computing_cell_refinement 'Bruker SAINT'
_computing_data_collection 'Bruker APEX2'
_computing_data_reduction 'Bruker SAINT'
_computing_structure_refinement 'SHELXL-2014/7 (Sheldrick, 2014)'
_computing_structure_solution 'Intrinsic Phasing (Bruker)'
_diffrn_ambient_temperature 120(2)
_diffrn_measured_fraction_theta_full 0.996
_diffrn_measured_fraction_theta_max 0.994
_diffrn_measurement_device_type 'Bruker APEX-II Quasar'
_diffrn_measurement_method 'phi and omega scans'
_diffrn_radiation_type MoK\a
_diffrn_radiation_wavelength 0.71073
_diffrn_reflns_av_R_equivalents 0.0250
_diffrn_reflns_av_unetI/netI 0.0116
_diffrn_reflns_Laue_measured_fraction_full 0.996
_diffrn_reflns_Laue_measured_fraction_max 0.994
_diffrn_reflns_limit_h_max 13
_diffrn_reflns_limit_h_min -13
_diffrn_reflns_limit_k_max 16
_diffrn_reflns_limit_k_min -16
_diffrn_reflns_limit_l_max 18
_diffrn_reflns_limit_l_min -18
_diffrn_reflns_number 100958
_diffrn_reflns_point_group_measured_fraction_full 0.996
_diffrn_reflns_point_group_measured_fraction_max 0.994
_diffrn_reflns_theta_full 25.242
_diffrn_reflns_theta_max 26.075
_diffrn_reflns_theta_min 1.574
_diffrn_source 'Incoatec microfocus sealed tube'
_exptl_absorpt_coefficient_mu 0.393
_exptl_absorpt_correction_T_max 0.7453
_exptl_absorpt_correction_T_min 0.7054
_exptl_absorpt_correction_type multi-scan
_exptl_absorpt_process_details SABADS
_exptl_crystal_colour black
_exptl_crystal_density_diffrn 1.495
_exptl_crystal_density_meas ?
_exptl_crystal_description plate
_exptl_crystal_F_000 984
_exptl_crystal_size_max 0.300
_exptl_crystal_size_mid 0.200
_exptl_crystal_size_min 0.080
_refine_diff_density_max 0.437
_refine_diff_density_min -0.489
_refine_diff_density_rms 0.054
_refine_ls_extinction_method none
_refine_ls_goodness_of_fit_ref 1.109
_refine_ls_hydrogen_treatment riding
_refine_ls_matrix_type full
_refine_ls_number_parameters 604
_refine_ls_number_reflns 8358
_refine_ls_number_restraints 0
_refine_ls_restrained_S_all 1.109
_refine_ls_R_factor_all 0.0363
_refine_ls_R_factor_gt 0.0334
_refine_ls_shift/su_max 0.001
_refine_ls_shift/su_mean 0.000
_refine_ls_structure_factor_coef Fsqd
_refine_ls_weighting_details 'w=1/[\s^2^(Fo^2^)+(0.0374P)^2^+2.2299P] where P=(Fo^2^+2Fc^2^)/3'
_refine_ls_weighting_scheme calc
_refine_ls_wR_factor_gt 0.0950
_refine_ls_wR_factor_ref 0.0969
_reflns_Friedel_coverage 0.000
_reflns_number_gt 7763
_reflns_number_total 8358
_reflns_threshold_expression 'I > 2\s(I)'
_cod_data_source_file d0cc00548g2.cif
_cod_data_source_block shelx_CCDC2
_cod_depositor_comments
;
The following automatic conversions were performed:

data item '_exptl_crystal_density_meas' value 'not measured' was
changed to '?' -- the value is perceived as not measured.

Automatic conversion script
Id: cif_fix_values 7556 2019-12-06 15:28:31Z antanas 

 Adding full bibliography for 7126259--7126262.cif.
;
_cod_database_code 7126261
_shelx_shelxl_version_number 2014/7
_shelx_space_group_comment
;
The symmetry employed for this shelxl refinement is uniquely defined
by the following loop, which should always be used as a source of
symmetry information in preference to the above space-group names.
They are only intended as comments.
;
_shelx_estimated_absorpt_t_min 0.891
_shelx_estimated_absorpt_t_max 0.969

loop_
_space_group_symop_operation_xyz
'x, y, z'
'-x, -y, -z'

loop_
_atom_site_label
_atom_site_type_symbol
_atom_site_fract_x
_atom_site_fract_y
_atom_site_fract_z
_atom_site_U_iso_or_equiv
_atom_site_adp_type
_atom_site_occupancy
_atom_site_site_symmetry_order
_atom_site_calc_flag
_atom_site_refinement_flags_posn
_atom_site_refinement_flags_adp
_atom_site_refinement_flags_occupancy
_atom_site_disorder_assembly
_atom_site_disorder_group
Cr1 Cr 0.43804(3) 0.73513(2) 0.71969(2) 0.01498(8) Uani 1 1 d . . . . .
S1 S 0.05387(4) 1.24457(3) 0.92242(3) 0.01801(10) Uani 1 1 d . . . . .
F3 F -0.07843(13) 1.16689(12) 1.05442(9) 0.0439(4) Uani 1 1 d . . . . .
O2 O 0.02638(14) 1.27361(12) 0.82826(9) 0.0297(3) Uani 1 1 d . . . . .
O3 O 0.05190(15) 1.33018(11) 0.96958(10) 0.0308(3) Uani 1 1 d . . . . .
F1 F -0.19090(12) 1.26884(12) 0.95081(11) 0.0483(4) Uani 1 1 d . . . . .
O1 O 0.15830(13) 1.15709(11) 0.94370(10) 0.0286(3) Uani 1 1 d . . . . .
F2 F -0.09566(15) 1.11604(12) 0.92918(11) 0.0499(4) Uani 1 1 d . . . . .
O4 O 0.19377(14) 0.10961(12) 0.23458(10) 0.0308(3) Uani 1 1 d . . . . .
N2 N 0.42011(14) 0.67656(11) 0.61501(10) 0.0156(3) Uani 1 1 d . . . . .
N8 N 0.45607(14) 0.79523(11) 0.82528(10) 0.0166(3) Uani 1 1 d . . . . .
N7 N 0.28430(14) 0.85634(12) 0.71206(10) 0.0182(3) Uani 1 1 d . . . . .
N1 N 0.31930(14) 0.63111(11) 0.76443(10) 0.0164(3) Uani 1 1 d . . . . .
N9 N 0.60167(14) 0.63834(12) 0.77421(10) 0.0180(3) Uani 1 1 d . . . . .
N5 N 0.38593(14) 0.59496(12) 0.45735(10) 0.0171(3) Uani 1 1 d . . . . .
N3 N 0.53961(14) 0.81538(12) 0.62055(11) 0.0197(3) Uani 1 1 d . . . . .
N4 N 0.22487(16) 0.45878(13) 0.47090(11) 0.0236(3) Uani 1 1 d . . . . .
N6 N 0.50313(15) 0.66963(14) 0.30078(11) 0.0252(4) Uani 1 1 d . . . . .
C6 C 0.34851(16) 0.60577(13) 0.61449(11) 0.0149(3) Uani 1 1 d . . . . .
C5 C 0.29160(16) 0.58030(13) 0.69846(11) 0.0148(3) Uani 1 1 d . . . . .
C18 C 0.33065(16) 0.56679(13) 0.53719(11) 0.0154(3) Uani 1 1 d . . . . .
C7 C 0.47175(16) 0.70774(14) 0.53461(12) 0.0163(3) Uani 1 1 d . . . . .
C29 C 0.26829(17) 0.91399(14) 0.78085(12) 0.0188(4) Uani 1 1 d . . . . .
C19 C 0.45581(16) 0.66703(14) 0.45783(12) 0.0175(4) Uani 1 1 d . . . . .
C35 C 0.64220(17) 0.66476(14) 0.84978(12) 0.0177(4) Uani 1 1 d . . . . .
C34 C 0.55886(17) 0.75447(14) 0.88043(12) 0.0177(4) Uani 1 1 d . . . . .
C17 C 0.24655(16) 0.49486(13) 0.54609(12) 0.0171(4) Uani 1 1 d . . . . .
C36 C 0.75242(18) 0.60779(15) 0.89327(13) 0.0216(4) Uani 1 1 d . . . . .
H36 H 0.7791 0.6276 0.9455 0.026 Uiso 1 1 calc R U . . .
C8 C 0.53861(16) 0.78567(14) 0.53797(12) 0.0183(4) Uani 1 1 d . . . . .
C25 C 0.19746(18) 0.88288(15) 0.64586(13) 0.0224(4) Uani 1 1 d . . . . .
H25 H 0.2080 0.8428 0.5984 0.027 Uiso 1 1 calc R U . . .
C30 C 0.36709(17) 0.87970(14) 0.84660(12) 0.0184(4) Uani 1 1 d . . . . .
C9 C 0.59704(17) 0.82734(15) 0.46070(13) 0.0225(4) Uani 1 1 d . . . . .
C20 C 0.51648(17) 0.70841(15) 0.37613(12) 0.0204(4) Uani 1 1 d . . . . .
C16 C 0.19059(17) 0.46600(13) 0.63047(12) 0.0173(4) Uani 1 1 d . . . . .
C33 C 0.57391(19) 0.79627(15) 0.95585(13) 0.0231(4) Uani 1 1 d . . . . .
H33 H 0.6461 0.7681 0.9924 0.028 Uiso 1 1 calc R U . . .
C2 C 0.18447(18) 0.54270(15) 0.86150(12) 0.0235(4) Uani 1 1 d . . . . .
H2 H 0.1475 0.5310 0.9192 0.028 Uiso 1 1 calc R U . . .
C3 C 0.15943(17) 0.49059(14) 0.79459(12) 0.0203(4) Uani 1 1 d . . . . .
H3 H 0.1068 0.4423 0.8065 0.024 Uiso 1 1 calc R U . . .
C39 C 0.67171(19) 0.55478(15) 0.74148(13) 0.0244(4) Uani 1 1 d . . . . .
H39 H 0.6448 0.5360 0.6889 0.029 Uiso 1 1 calc R U . . .
C4 C 0.21251(16) 0.50992(13) 0.70940(12) 0.0165(3) Uani 1 1 d . . . . .
C28 C 0.16463(18) 0.99799(15) 0.78326(14) 0.0238(4) Uani 1 1 d . . . . .
H28 H 0.1538 1.0369 0.8315 0.029 Uiso 1 1 calc R U . . .
C15 C 0.11301(18) 0.39474(15) 0.63412(13) 0.0232(4) Uani 1 1 d . . . . .
H15 H 0.0748 0.3723 0.6891 0.028 Uiso 1 1 calc R U . . .
C31 C 0.37823(19) 0.92228(15) 0.92314(13) 0.0230(4) Uani 1 1 d . . . . .
H31 H 0.3153 0.9795 0.9377 0.028 Uiso 1 1 calc R U . . .
N10 N 0.1650(2) 0.85117(17) 0.43765(14) 0.0471(6) Uani 1 1 d . . . . .
C37 C 0.82212(18) 0.52223(16) 0.85939(14) 0.0261(4) Uani 1 1 d . . . . .
H37 H 0.8969 0.4819 0.8883 0.031 Uiso 1 1 calc R U . . .
C10 C 0.66087(19) 0.90448(16) 0.47103(15) 0.0296(5) Uani 1 1 d . . . . .
H10 H 0.7021 0.9358 0.4212 0.036 Uiso 1 1 calc R U . . .
C1 C 0.26357(18) 0.61201(15) 0.84451(12) 0.0209(4) Uani 1 1 d . . . . .
H1 H 0.2787 0.6471 0.8913 0.025 Uiso 1 1 calc R U . . .
C32 C 0.4819(2) 0.88048(16) 0.97795(13) 0.0264(4) Uani 1 1 d . . . . .
H32 H 0.4903 0.9090 1.0304 0.032 Uiso 1 1 calc R U . . .
C12 C 0.60210(18) 0.88912(15) 0.62717(14) 0.0258(4) Uani 1 1 d . . . . .
H12 H 0.6048 0.9113 0.6835 0.031 Uiso 1 1 calc R U . . .
C40 C -0.08489(19) 1.19642(16) 0.96685(13) 0.0252(4) Uani 1 1 d . . . . .
C38 C 0.7815(2) 0.49588(16) 0.78241(14) 0.0287(4) Uani 1 1 d . . . . .
H38 H 0.8289 0.4376 0.7579 0.034 Uiso 1 1 calc R U . . .
C26 C 0.09521(19) 0.96508(16) 0.64455(14) 0.0276(4) Uani 1 1 d . . . . .
H26 H 0.0368 0.9820 0.5968 0.033 Uiso 1 1 calc R U . . .
C13 C 0.1498(2) 0.39270(17) 0.47789(14) 0.0289(4) Uani 1 1 d . . . . .
H13 H 0.1337 0.3676 0.4253 0.035 Uiso 1 1 calc R U . . .
C21 C 0.58584(17) 0.78614(15) 0.37838(13) 0.0233(4) Uani 1 1 d . . . . .
C14 C 0.0927(2) 0.35770(16) 0.55766(15) 0.0295(5) Uani 1 1 d . . . . .
H14 H 0.0409 0.3092 0.5591 0.035 Uiso 1 1 calc R U . . .
C27 C 0.07859(19) 1.02353(16) 0.71489(15) 0.0285(4) Uani 1 1 d . . . . .
H27 H 0.0082 1.0806 0.7155 0.034 Uiso 1 1 calc R U . . .
C11 C 0.6636(2) 0.93458(16) 0.55359(16) 0.0316(5) Uani 1 1 d . . . . .
H11 H 0.7074 0.9864 0.5608 0.038 Uiso 1 1 calc R U . . .
C44 C 0.0878(2) 0.19439(16) 0.21878(14) 0.0288(4) Uani 1 1 d . . . . .
H44A H 0.0092 0.1692 0.2169 0.035 Uiso 1 1 calc R U . . .
H44B H 0.0984 0.2373 0.1609 0.035 Uiso 1 1 calc R U . . .
C24 C 0.5586(2) 0.70611(18) 0.22622(14) 0.0315(5) Uani 1 1 d . . . . .
H24 H 0.5487 0.6797 0.1730 0.038 Uiso 1 1 calc R U . . .
C22 C 0.64327(19) 0.82077(17) 0.29763(14) 0.0310(5) Uani 1 1 d . . . . .
H22 H 0.6912 0.8720 0.2958 0.037 Uiso 1 1 calc R U . . .
C23 C 0.6300(2) 0.78050(19) 0.22155(14) 0.0348(5) Uani 1 1 d . . . . .
H23 H 0.6689 0.8030 0.1669 0.042 Uiso 1 1 calc R U . . .
C45 C 0.2078(2) 0.04187(18) 0.16984(14) 0.0318(5) Uani 1 1 d . . . . .
H45A H 0.2191 0.0797 0.1096 0.038 Uiso 1 1 calc R U . . .
H45B H 0.1312 0.0136 0.1696 0.038 Uiso 1 1 calc R U . . .
C42 C 0.1749(2) 0.79563(18) 0.38684(15) 0.0340(5) Uani 1 1 d . . . . .
C43 C 0.0801(2) 0.25697(17) 0.29390(16) 0.0355(5) Uani 1 1 d . . . . .
H43A H 0.1583 0.2817 0.2950 0.053 Uiso 1 1 calc R U . . .
H43B H 0.0695 0.2138 0.3508 0.053 Uiso 1 1 calc R U . . .
H43C H 0.0075 0.3162 0.2848 0.053 Uiso 1 1 calc R U . . .
C41 C 0.1858(2) 0.7247(2) 0.32196(17) 0.0391(6) Uani 1 1 d . . . . .
H41A H 0.1903 0.6545 0.3533 0.059 Uiso 1 1 calc R U . . .
H41B H 0.2628 0.7261 0.2856 0.059 Uiso 1 1 calc R U . . .
H41C H 0.1116 0.7456 0.2832 0.059 Uiso 1 1 calc R U . . .
C46 C 0.3216(3) -0.0440(2) 0.19310(17) 0.0433(6) Uani 1 1 d . . . . .
H46A H 0.3139 -0.0760 0.2552 0.065 Uiso 1 1 calc R U . . .
H46B H 0.3982 -0.0164 0.1860 0.065 Uiso 1 1 calc R U . . .
H46C H 0.3272 -0.0960 0.1534 0.065 Uiso 1 1 calc R U . . .
N11 N 0.4748(4) 0.5678(3) 0.0565(2) 0.0761(9) Uani 0.5 1 d . . P A 1
C47A C 0.4964 0.5097 0.0080 0.0625(16) Uani 0.25 1 d . . P A 1
C48 C 0.4748(4) 0.5678(3) 0.0565(2) 0.0761(9) Uani 0.5 1 d . . P B 2
C47B C 0.5004 0.4903 -0.0080 0.0625(16) Uani 0.25 1 d . . P B 2

loop_
_atom_site_aniso_label
_atom_site_aniso_U_11
_atom_site_aniso_U_22
_atom_site_aniso_U_33
_atom_site_aniso_U_23
_atom_site_aniso_U_13
_atom_site_aniso_U_12
Cr1 0.01545(14) 0.01584(15) 0.01408(15) -0.00276(11) -0.00167(10) -0.00371(11)
S1 0.0183(2) 0.0207(2) 0.0155(2) 0.00014(17) -0.00188(16) -0.00695(17)
F3 0.0420(8) 0.0696(10) 0.0232(6) 0.0038(6) 0.0059(6) -0.0271(7)
O2 0.0309(8) 0.0413(9) 0.0177(7) 0.0038(6) -0.0046(6) -0.0143(7)
O3 0.0388(8) 0.0253(7) 0.0321(8) -0.0052(6) -0.0085(6) -0.0126(6)
F1 0.0196(6) 0.0597(10) 0.0593(9) -0.0005(7) 0.0017(6) -0.0021(6)
O1 0.0229(7) 0.0314(8) 0.0269(7) 0.0008(6) 0.0014(6) -0.0004(6)
F2 0.0567(9) 0.0520(9) 0.0580(9) -0.0246(7) 0.0108(7) -0.0384(8)
O4 0.0345(8) 0.0312(8) 0.0275(8) -0.0099(6) -0.0081(6) -0.0039(6)
N2 0.0156(7) 0.0171(7) 0.0141(7) -0.0014(6) 0.0001(6) -0.0044(6)
N8 0.0167(7) 0.0158(7) 0.0176(7) -0.0023(6) -0.0010(6) -0.0043(6)
N7 0.0179(7) 0.0176(7) 0.0193(8) -0.0003(6) -0.0011(6) -0.0057(6)
N1 0.0168(7) 0.0169(7) 0.0143(7) -0.0025(6) -0.0009(6) -0.0014(6)
N9 0.0182(7) 0.0188(8) 0.0170(7) -0.0022(6) -0.0005(6) -0.0041(6)
N5 0.0169(7) 0.0181(7) 0.0145(7) -0.0014(6) 0.0005(6) -0.0008(6)
N3 0.0159(7) 0.0190(8) 0.0235(8) -0.0001(6) -0.0035(6) -0.0038(6)
N4 0.0265(8) 0.0267(9) 0.0203(8) -0.0085(7) 0.0003(6) -0.0082(7)
N6 0.0211(8) 0.0340(9) 0.0157(8) 0.0000(7) 0.0022(6) 0.0006(7)
C6 0.0142(8) 0.0140(8) 0.0155(8) -0.0011(6) -0.0002(6) -0.0021(6)
C5 0.0148(8) 0.0137(8) 0.0138(8) -0.0012(6) -0.0009(6) 0.0004(6)
C18 0.0138(8) 0.0155(8) 0.0150(8) -0.0014(6) -0.0001(6) 0.0002(7)
C7 0.0126(8) 0.0182(9) 0.0158(8) 0.0010(7) 0.0005(6) -0.0015(7)
C29 0.0194(9) 0.0159(9) 0.0214(9) -0.0012(7) 0.0024(7) -0.0065(7)
C19 0.0136(8) 0.0196(9) 0.0158(9) 0.0003(7) 0.0001(7) 0.0012(7)
C35 0.0179(8) 0.0196(9) 0.0166(8) -0.0011(7) -0.0006(7) -0.0072(7)
C34 0.0185(8) 0.0180(9) 0.0174(9) -0.0011(7) -0.0016(7) -0.0065(7)
C17 0.0168(8) 0.0163(8) 0.0176(9) -0.0042(7) -0.0005(7) -0.0011(7)
C36 0.0202(9) 0.0235(10) 0.0206(9) -0.0001(7) -0.0033(7) -0.0056(7)
C8 0.0133(8) 0.0193(9) 0.0204(9) 0.0011(7) -0.0019(7) -0.0019(7)
C25 0.0217(9) 0.0234(10) 0.0223(9) 0.0005(7) -0.0044(7) -0.0074(8)
C30 0.0188(9) 0.0156(8) 0.0212(9) -0.0026(7) 0.0019(7) -0.0049(7)
C9 0.0156(8) 0.0230(10) 0.0262(10) 0.0052(8) 0.0002(7) -0.0045(7)
C20 0.0150(8) 0.0241(10) 0.0170(9) 0.0024(7) 0.0013(7) 0.0020(7)
C16 0.0165(8) 0.0150(8) 0.0192(9) -0.0022(7) 0.0000(7) -0.0017(7)
C33 0.0256(10) 0.0244(10) 0.0204(9) -0.0029(7) -0.0052(7) -0.0073(8)
C2 0.0255(10) 0.0290(10) 0.0148(9) -0.0001(7) 0.0043(7) -0.0066(8)
C3 0.0197(9) 0.0200(9) 0.0198(9) 0.0007(7) 0.0029(7) -0.0045(7)
C39 0.0246(10) 0.0253(10) 0.0234(10) -0.0087(8) 0.0009(8) -0.0027(8)
C4 0.0154(8) 0.0150(8) 0.0174(9) -0.0005(7) 0.0011(7) -0.0013(7)
C28 0.0224(9) 0.0194(9) 0.0289(10) -0.0025(8) 0.0030(8) -0.0043(8)
C15 0.0234(9) 0.0221(10) 0.0255(10) -0.0037(8) 0.0027(8) -0.0081(8)
C31 0.0270(10) 0.0184(9) 0.0244(10) -0.0074(7) 0.0028(8) -0.0047(8)
N10 0.0534(13) 0.0436(12) 0.0400(12) -0.0180(10) -0.0222(10) 0.0105(10)
C37 0.0194(9) 0.0259(10) 0.0293(11) 0.0006(8) -0.0033(8) 0.0000(8)
C10 0.0224(10) 0.0278(11) 0.0371(12) 0.0064(9) 0.0008(8) -0.0103(8)
C1 0.0239(9) 0.0244(10) 0.0134(8) -0.0036(7) 0.0012(7) -0.0030(8)
C32 0.0348(11) 0.0254(10) 0.0221(10) -0.0102(8) -0.0017(8) -0.0085(9)
C12 0.0221(9) 0.0233(10) 0.0334(11) -0.0026(8) -0.0063(8) -0.0080(8)
C40 0.0231(9) 0.0322(11) 0.0228(10) -0.0055(8) 0.0010(8) -0.0108(8)
C38 0.0262(10) 0.0250(10) 0.0325(11) -0.0092(8) 0.0004(8) 0.0027(8)
C26 0.0229(10) 0.0271(10) 0.0304(11) 0.0048(8) -0.0075(8) -0.0053(8)
C13 0.0336(11) 0.0318(11) 0.0271(11) -0.0139(9) -0.0010(9) -0.0129(9)
C21 0.0157(9) 0.0264(10) 0.0230(10) 0.0053(8) 0.0018(7) -0.0012(7)
C14 0.0303(11) 0.0290(11) 0.0349(11) -0.0097(9) 0.0010(9) -0.0156(9)
C27 0.0208(9) 0.0220(10) 0.0377(12) 0.0017(8) -0.0011(8) 0.0015(8)
C11 0.0253(10) 0.0264(11) 0.0450(13) 0.0020(9) -0.0047(9) -0.0140(9)
C44 0.0296(11) 0.0279(11) 0.0296(11) -0.0007(8) -0.0073(8) -0.0088(9)
C24 0.0262(10) 0.0441(13) 0.0169(10) 0.0018(9) 0.0047(8) 0.0021(9)
C22 0.0214(10) 0.0358(12) 0.0303(11) 0.0094(9) 0.0038(8) -0.0058(9)
C23 0.0246(10) 0.0498(14) 0.0206(10) 0.0104(9) 0.0064(8) -0.0008(10)
C45 0.0348(11) 0.0391(12) 0.0263(11) -0.0124(9) 0.0018(9) -0.0137(10)
C42 0.0284(11) 0.0358(12) 0.0348(12) -0.0080(10) -0.0150(9) 0.0040(9)
C43 0.0392(12) 0.0270(11) 0.0391(13) -0.0076(9) -0.0053(10) -0.0021(9)
C41 0.0303(11) 0.0455(14) 0.0420(13) -0.0219(11) -0.0136(10) 0.0034(10)
C46 0.0480(14) 0.0440(14) 0.0371(13) -0.0160(11) 0.0045(11) -0.0029(11)
N11 0.086(2) 0.074(2) 0.069(2) -0.0157(18) 0.0046(18) -0.0172(19)
C47A 0.050(3) 0.077(4) 0.056(3) 0.006(3) 0.002(2) -0.017(3)
C48 0.086(2) 0.074(2) 0.069(2) -0.0157(18) 0.0046(18) -0.0172(19)
C47B 0.050(3) 0.077(4) 0.056(3) 0.006(3) 0.002(2) -0.017(3)

loop_
_atom_type_symbol
_atom_type_description
_atom_type_scat_dispersion_real
_atom_type_scat_dispersion_imag
_atom_type_scat_source
C C 0.0033 0.0016 'International Tables Vol C Tables 4.2.6.8 and 6.1.1.4'
H H 0.0000 0.0000 'International Tables Vol C Tables 4.2.6.8 and 6.1.1.4'
Cr Cr 0.3209 0.6236 'International Tables Vol C Tables 4.2.6.8 and 6.1.1.4'
F F 0.0171 0.0103 'International Tables Vol C Tables 4.2.6.8 and 6.1.1.4'
N N 0.0061 0.0033 'International Tables Vol C Tables 4.2.6.8 and 6.1.1.4'
O O 0.0106 0.0060 'International Tables Vol C Tables 4.2.6.8 and 6.1.1.4'
S S 0.1246 0.1234 'International Tables Vol C Tables 4.2.6.8 and 6.1.1.4'

loop_
_geom_angle_atom_site_label_1
_geom_angle_atom_site_label_2
_geom_angle_atom_site_label_3
_geom_angle
_geom_angle_site_symmetry_1
_geom_angle_site_symmetry_3
_geom_angle_publ_flag
N2 Cr1 N8 179.67(6) . . ?
N2 Cr1 N7 101.89(6) . . ?
N8 Cr1 N7 77.90(6) . . ?
N2 Cr1 N9 101.95(6) . . ?
N8 Cr1 N9 78.26(6) . . ?
N7 Cr1 N9 156.17(6) . . ?
N2 Cr1 N3 76.93(6) . . ?
N8 Cr1 N3 102.82(6) . . ?
N7 Cr1 N3 92.48(6) . . ?
N9 Cr1 N3 92.95(6) . . ?
N2 Cr1 N1 76.87(6) . . ?
N8 Cr1 N1 103.37(6) . . ?
N7 Cr1 N1 90.12(6) . . ?
N9 Cr1 N1 95.18(6) . . ?
N3 Cr1 N1 153.65(6) . . ?
O1 S1 O3 114.95(9) . . ?
O1 S1 O2 114.94(9) . . ?
O3 S1 O2 114.48(9) . . ?
O1 S1 C40 103.78(9) . . ?
O3 S1 C40 103.83(9) . . ?
O2 S1 C40 102.61(9) . . ?
C45 O4 C44 112.91(16) . . ?
C6 N2 C7 115.46(15) . . ?
C6 N2 Cr1 122.27(12) . . ?
C7 N2 Cr1 122.15(12) . . ?
C30 N8 C34 118.77(15) . . ?
C30 N8 Cr1 120.76(12) . . ?
C34 N8 Cr1 120.47(12) . . ?
C25 N7 C29 118.44(16) . . ?
C25 N7 Cr1 125.39(13) . . ?
C29 N7 Cr1 116.17(12) . . ?
C1 N1 C5 116.35(15) . . ?
C1 N1 Cr1 130.20(13) . . ?
C5 N1 Cr1 113.37(11) . . ?
C39 N9 C35 118.34(16) . . ?
C39 N9 Cr1 126.40(13) . . ?
C35 N9 Cr1 115.24(12) . . ?
C19 N5 C18 115.09(15) . . ?
C12 N3 C8 116.89(16) . . ?
C12 N3 Cr1 129.86(14) . . ?
C8 N3 Cr1 113.25(12) . . ?
C13 N4 C17 117.58(17) . . ?
C24 N6 C20 117.68(19) . . ?
N2 C6 C18 122.22(16) . . ?
N2 C6 C5 113.15(15) . . ?
C18 C6 C5 124.58(16) . . ?
N1 C5 C4 124.98(16) . . ?
N1 C5 C6 114.34(15) . . ?
C4 C5 C6 120.68(16) . . ?
N5 C18 C6 122.47(16) . . ?
N5 C18 C17 121.54(15) . . ?
C6 C18 C17 115.98(15) . . ?
N2 C7 C19 122.14(16) . . ?
N2 C7 C8 113.01(16) . . ?
C19 C7 C8 124.83(16) . . ?
N7 C29 C28 121.02(17) . . ?
N7 C29 C30 113.61(16) . . ?
C28 C29 C30 125.36(17) . . ?
N5 C19 C7 122.55(16) . . ?
N5 C19 C20 121.45(16) . . ?
C7 C19 C20 115.98(16) . . ?
N9 C35 C36 121.83(17) . . ?
N9 C35 C34 113.97(15) . . ?
C36 C35 C34 124.19(17) . . ?
C33 C34 N8 121.48(17) . . ?
C33 C34 C35 126.54(17) . . ?
N8 C34 C35 111.97(15) . . ?
N4 C17 C16 122.76(16) . . ?
N4 C17 C18 116.75(16) . . ?
C16 C17 C18 120.49(16) . . ?
C37 C36 C35 119.05(18) . . ?
N3 C8 C9 124.83(17) . . ?
N3 C8 C7 114.66(16) . . ?
C9 C8 C7 120.51(17) . . ?
N7 C25 C26 122.80(19) . . ?
N8 C30 C31 121.12(17) . . ?
N8 C30 C29 111.52(16) . . ?
C31 C30 C29 127.36(17) . . ?
C10 C9 C8 116.11(19) . . ?
C10 C9 C21 126.72(18) . . ?
C8 C9 C21 117.18(17) . . ?
N6 C20 C21 122.84(17) . . ?
N6 C20 C19 117.13(17) . . ?
C21 C20 C19 120.03(17) . . ?
C15 C16 C17 117.16(16) . . ?
C15 C16 C4 121.81(16) . . ?
C17 C16 C4 121.03(16) . . ?
C34 C33 C32 119.34(18) . . ?
C3 C2 C1 120.37(17) . . ?
C2 C3 C4 119.26(17) . . ?
N9 C39 C38 121.87(18) . . ?
C3 C4 C5 116.50(16) . . ?
C3 C4 C16 126.27(16) . . ?
C5 C4 C16 117.21(15) . . ?
C27 C28 C29 119.24(19) . . ?
C14 C15 C16 119.63(18) . . ?
C32 C31 C30 119.47(18) . . ?
C36 C37 C38 119.10(18) . . ?
C11 C10 C9 119.78(19) . . ?
N1 C1 C2 122.51(17) . . ?
C31 C32 C33 119.80(18) . . ?
N3 C12 C11 122.07(19) . . ?
F3 C40 F2 107.84(18) . . ?
F3 C40 F1 107.47(17) . . ?
F2 C40 F1 107.55(17) . . ?
F3 C40 S1 111.87(13) . . ?
F2 C40 S1 110.83(14) . . ?
F1 C40 S1 111.08(14) . . ?
C39 C38 C37 119.81(18) . . ?
C25 C26 C27 118.74(19) . . ?
N4 C13 C14 124.15(18) . . ?
C22 C21 C20 116.75(19) . . ?
C22 C21 C9 121.80(19) . . ?
C20 C21 C9 121.45(17) . . ?
C15 C14 C13 118.69(18) . . ?
C28 C27 C26 119.74(18) . . ?
C10 C11 C12 120.32(19) . . ?
O4 C44 C43 107.59(17) . . ?
N6 C24 C23 124.0(2) . . ?
C23 C22 C21 120.1(2) . . ?
C22 C23 C24 118.62(19) . . ?
O4 C45 C46 108.25(18) . . ?
N10 C42 C41 179.3(3) . . ?
C47A N11 C47A 0.01(6) . 2_665 ?
C47A C47A N11 180.0(2) 2_665 . ?
C47A C47A N11 0.02(17) 2_665 2_665 ?
N11 C47A N11 180.0(3) . 2_665 ?
C47B C48 C47B 3.10(5) 2_665 . ?
C47B C47B C48 167.65(19) 2_665 2_665 ?
C47B C47B C48 9.25(14) 2_665 . ?
C48 C47B C48 176.90(5) 2_665 . ?

loop_
_geom_bond_atom_site_label_1
_geom_bond_atom_site_label_2
_geom_bond_distance
_geom_bond_site_symmetry_2
_geom_bond_publ_flag
Cr1 N2 1.9121(15) . ?
Cr1 N8 1.9364(15) . ?
Cr1 N7 2.0387(15) . ?
Cr1 N9 2.0660(15) . ?
Cr1 N3 2.1248(16) . ?
Cr1 N1 2.1258(15) . ?
S1 O1 1.4401(15) . ?
S1 O3 1.4406(15) . ?
S1 O2 1.4459(14) . ?
S1 C40 1.830(2) . ?
F3 C40 1.325(2) . ?
F1 C40 1.329(2) . ?
F2 C40 1.327(2) . ?
O4 C45 1.418(2) . ?
O4 C44 1.419(3) . ?
N2 C6 1.360(2) . ?
N2 C7 1.362(2) . ?
N8 C30 1.380(2) . ?
N8 C34 1.381(2) . ?
N7 C25 1.358(2) . ?
N7 C29 1.373(2) . ?
N1 C1 1.344(2) . ?
N1 C5 1.374(2) . ?
N9 C39 1.352(2) . ?
N9 C35 1.369(2) . ?
N5 C19 1.361(2) . ?
N5 C18 1.363(2) . ?
N3 C12 1.340(2) . ?
N3 C8 1.372(2) . ?
N4 C13 1.325(3) . ?
N4 C17 1.355(2) . ?
N6 C24 1.333(3) . ?
N6 C20 1.352(3) . ?
C6 C18 1.393(2) . ?
C6 C5 1.415(2) . ?
C5 C4 1.402(2) . ?
C18 C17 1.461(2) . ?
C7 C19 1.393(3) . ?
C7 C8 1.412(3) . ?
C29 C28 1.401(3) . ?
C29 C30 1.444(3) . ?
C19 C20 1.466(2) . ?
C35 C36 1.395(3) . ?
C35 C34 1.455(3) . ?
C34 C33 1.380(3) . ?
C17 C16 1.425(2) . ?
C36 C37 1.379(3) . ?
C8 C9 1.405(3) . ?
C25 C26 1.372(3) . ?
C30 C31 1.391(3) . ?
C9 C10 1.403(3) . ?
C9 C21 1.461(3) . ?
C20 C21 1.425(3) . ?
C16 C15 1.406(3) . ?
C16 C4 1.464(2) . ?
C33 C32 1.398(3) . ?
C2 C3 1.387(3) . ?
C2 C1 1.393(3) . ?
C3 C4 1.399(2) . ?
C39 C38 1.383(3) . ?
C28 C27 1.377(3) . ?
C15 C14 1.375(3) . ?
C31 C32 1.387(3) . ?
N10 C42 1.137(3) . ?
C37 C38 1.388(3) . ?
C10 C11 1.376(3) . ?
C12 C11 1.401(3) . ?
C26 C27 1.400(3) . ?
C13 C14 1.396(3) . ?
C21 C22 1.408(3) . ?
C44 C43 1.504(3) . ?
C24 C23 1.390(3) . ?
C22 C23 1.373(3) . ?
C45 C46 1.497(3) . ?
C42 C41 1.454(3) . ?
N11 C47A 1.132(4) . ?
N11 C47A 1.508(4) 2_665 ?
C47A C47A 0.375891(15) 2_665 ?
C47A N11 1.507(4) 2_665 ?
C48 C47B 1.133(4) 2_665 ?
C48 C47B 1.507(4) . ?
C47B C47B 0.381191(15) 2_665 ?
C47B C48 1.133(4) 2_665 ?
